data_7202999
loop_
_publ_author_name
'Waldemar M. Czaplik'
'J\"org-M. Neud\"orfl'
'Axel Jacobi von Wangelin'

_publ_section_title
;
 On the quantitative recycling of Raney--Nickel catalysts on a
 lab-scale
;
_journal_issue 11
_journal_name_full 'Green Chemistry'
_journal_page_first 1163
_journal_paper_doi 10.1039/b708057c
_journal_volume 9
_journal_year 2007
_chemical_formula_moiety 'C14 H20 N2'
_chemical_formula_sum 'C14 H20 N2'
_chemical_formula_weight 216.32
_chemical_name_systematic
;
?
;
_space_group_IT_number 2
_symmetry_cell_setting triclinic
_symmetry_space_group_name_Hall '-P 1'
_symmetry_space_group_name_H-M 'P -1'
_atom_sites_solution_hydrogens geom
_atom_sites_solution_primary direct
_atom_sites_solution_secondary difmap
_audit_creation_method SHELXL-97
_cell_angle_alpha 70.511(10)
_cell_angle_beta 79.526(10)
_cell_angle_gamma 76.960(10)
_cell_formula_units_Z 4
_cell_length_a 8.952(2)
_cell_length_b 10.126(3)
_cell_length_c 14.757(4)
_cell_measurement_reflns_used 4976
_cell_measurement_temperature 100(2)
_cell_measurement_theta_max 25.00
_cell_measurement_theta_min 1.47
_cell_volume 1220.2(6)
_computing_cell_refinement 'Nonius DENZO (Otwinowski, Minor 1997)'
_computing_data_collection 'Nonius COLLECT'
_computing_data_reduction 'Nonius DENZO (Otwinowski, Minor 1997)'
_computing_molecular_graphics 'SCHAKAL99 (E. Keller 1999)'
_computing_publication_material 'PLATON (A. L. Spek 1980-2004)'
_computing_structure_refinement 'SHELXL-97 (Sheldrick, 1997)'
_computing_structure_solution 'SHELXS-97 (Sheldrick, 1997)'
_diffrn_ambient_temperature 100(2)
_diffrn_measured_fraction_theta_full 0.939
_diffrn_measured_fraction_theta_max 0.939
_diffrn_measurement_device_type 'Nonius KappaCCD'
_diffrn_measurement_method Phi/Omega-Scans
_diffrn_radiation_monochromator graphite
_diffrn_radiation_source 'fine-focus sealed tube'
_diffrn_radiation_type MoK\a
_diffrn_radiation_wavelength 0.71073
_diffrn_reflns_av_R_equivalents 0.0556
_diffrn_reflns_av_sigmaI/netI 0.1688
_diffrn_reflns_limit_h_max 10
_diffrn_reflns_limit_h_min -10
_diffrn_reflns_limit_k_max 12
_diffrn_reflns_limit_k_min -11
_diffrn_reflns_limit_l_max 17
_diffrn_reflns_limit_l_min -13
_diffrn_reflns_number 4976
_diffrn_reflns_theta_full 25.00
_diffrn_reflns_theta_max 25.00
_diffrn_reflns_theta_min 1.47
_exptl_absorpt_coefficient_mu 0.070
_exptl_absorpt_correction_type none
_exptl_crystal_colour colourless
_exptl_crystal_density_diffrn 1.178
_exptl_crystal_density_method 'not measured'
_exptl_crystal_description prism
_exptl_crystal_F_000 472
_exptl_crystal_size_max .2
_exptl_crystal_size_mid .1
_exptl_crystal_size_min .05
_refine_diff_density_max 0.269
_refine_diff_density_min -0.237
_refine_diff_density_rms 0.054
_refine_ls_extinction_method none
_refine_ls_goodness_of_fit_ref 0.978
_refine_ls_hydrogen_treatment mixed
_refine_ls_matrix_type full
_refine_ls_number_parameters 309
_refine_ls_number_reflns 4031
_refine_ls_number_restraints 0
_refine_ls_restrained_S_all 0.978
_refine_ls_R_factor_all 0.2461
_refine_ls_R_factor_gt 0.0879
_refine_ls_shift/su_max 0.013
_refine_ls_shift/su_mean 0.002
_refine_ls_structure_factor_coef Fsqd
_refine_ls_weighting_details 'calc w=1/[\s^2^(Fo^2^)+(0.1241P)^2^+0.0000P] where P=(Fo^2^+2Fc^2^)/3'
_refine_ls_weighting_scheme calc
_refine_ls_wR_factor_gt 0.2204
_refine_ls_wR_factor_ref 0.2937
_reflns_number_gt 1380
_reflns_number_total 4031
_reflns_threshold_expression >2sigma(I)
_cod_data_source_file b708057c.txt
_cod_data_source_block z1
_cod_original_cell_volume 1220.2(5)
_cod_original_sg_symbol_H-M P-1
_cod_database_code 7202999

loop_
_symmetry_equiv_pos_as_xyz
'x, y, z'
'-x, -y, -z'

loop_
_atom_site_label
_atom_site_type_symbol
_atom_site_fract_x
_atom_site_fract_y
_atom_site_fract_z
_atom_site_U_iso_or_equiv
_atom_site_adp_type
_atom_site_occupancy
_atom_site_symmetry_multiplicity
_atom_site_calc_flag
_atom_site_refinement_flags
_atom_site_disorder_assembly
_atom_site_disorder_group
N1 N 0.8660(6) 0.8683(6) 0.5050(4) 0.0494(14) Uani 1 1 d . . .
N2 N 0.6485(5) 1.0584(6) 0.5704(3) 0.0469(13) Uani 1 1 d . . .
C3 C 0.6880(6) 1.0906(6) 0.4691(3) 0.0397(14) Uani 1 1 d . . .
C4 C 0.8522(6) 1.0173(6) 0.3371(4) 0.0433(14) Uani 1 1 d . . .
C5 C 0.8054(6) 0.9936(6) 0.4356(4) 0.0394(14) Uani 1 1 d . . .
N6 N 0.6973(6) 1.3646(6) 0.0042(4) 0.0518(14) Uani 1 1 d . . .
C7 C 0.6218(6) 1.2167(6) 0.4057(4) 0.0466(15) Uani 1 1 d . . .
C8 C 0.7753(6) 1.5904(6) -0.0298(4) 0.0459(15) Uani 1 1 d . . .
N9 N 0.7833(6) 1.5519(6) 0.0710(3) 0.0500(14) Uani 1 1 d . . .
C10 C 0.7254(5) 1.4961(6) -0.0638(4) 0.0443(14) Uani 1 1 d . . .
C11 C 0.8053(6) 1.7214(6) -0.0925(4) 0.0510(15) Uani 1 1 d . . .
C12 C 0.7136(6) 1.5250(6) -0.1619(4) 0.0472(15) Uani 1 1 d . . .
C13 C 0.5022(6) 1.3227(6) 0.4414(4) 0.0544(16) Uani 1 1 d . . .
H13A H 0.5299 1.4184 0.4110 0.065 Uiso 1 1 calc R . .
H13B H 0.4014 1.3253 0.4216 0.065 Uiso 1 1 calc R . .
C14 C 0.9689(6) 0.9100(6) 0.3011(4) 0.0522(16) Uani 1 1 d . . .
H14A H 0.9311 0.8935 0.2475 0.063 Uiso 1 1 calc R . .
H14B H 1.0664 0.9473 0.2755 0.063 Uiso 1 1 calc R . .
C15 C 1.0400(6) 0.6429(6) 0.5540(4) 0.0582(16) Uani 1 1 d . . .
H15A H 0.9528 0.5917 0.5757 0.087 Uiso 1 1 calc R . .
H15B H 1.0633 0.6681 0.6078 0.087 Uiso 1 1 calc R . .
H15C H 1.1306 0.5820 0.5315 0.087 Uiso 1 1 calc R . .
C16 C 0.7831(6) 1.1437(7) 0.2732(4) 0.0572(17) Uani 1 1 d . . .
H16 H 0.8128 1.1626 0.2055 0.069 Uiso 1 1 calc R . .
C17 C 0.9992(8) 0.7753(7) 0.4729(4) 0.078(2) Uani 1 1 d . . .
H17 H 1.0855 0.8272 0.4655 0.093 Uiso 1 1 calc R . .
C18 C 0.5219(8) 1.1525(8) 0.6063(4) 0.090(2) Uani 1 1 d . . .
H18 H 0.4337 1.1137 0.5980 0.108 Uiso 1 1 calc R . .
C19 C 0.8512(7) 1.8251(6) -0.0551(4) 0.0610(17) Uani 1 1 d . . .
H19A H 0.9556 1.8425 -0.0861 0.073 Uiso 1 1 calc R . .
H19B H 0.7786 1.9168 -0.0731 0.073 Uiso 1 1 calc R . .
C20 C 0.6732(6) 1.2409(6) 0.3064(4) 0.0561(17) Uani 1 1 d . . .
H20 H 0.6308 1.3269 0.2611 0.067 Uiso 1 1 calc R . .
C21 C 0.7902(6) 1.7503(6) -0.1907(4) 0.0587(17) Uani 1 1 d . . .
H21 H 0.8101 1.8387 -0.2354 0.070 Uiso 1 1 calc R . .
C22 C 0.6711(6) 1.4185(6) -0.1984(4) 0.0566(17) Uani 1 1 d . . .
H22A H 0.5636 1.4505 -0.2148 0.068 Uiso 1 1 calc R . .
H22B H 0.7396 1.4126 -0.2582 0.068 Uiso 1 1 calc R . .
C23 C 0.4874(8) 1.2890(8) 0.5461(5) 0.092(2) Uani 1 1 d . . .
H23A H 0.5522 1.3456 0.5601 0.110 Uiso 1 1 calc R . .
H23B H 0.3790 1.3263 0.5668 0.110 Uiso 1 1 calc R . .
C24 C 0.6290(8) 1.2742(7) -0.0282(4) 0.0696(19) Uani 1 1 d . . .
H24 H 0.5186 1.3222 -0.0313 0.083 Uiso 1 1 calc R . .
C25 C 0.6213(7) 1.1365(6) 0.0501(4) 0.0667(18) Uani 1 1 d . . .
H25A H 0.7260 1.0823 0.0589 0.100 Uiso 1 1 calc R . .
H25B H 0.5608 1.0814 0.0322 0.100 Uiso 1 1 calc R . .
H25C H 0.5720 1.1552 0.1106 0.100 Uiso 1 1 calc R . .
C26 C 0.5042(6) 1.1121(6) 0.7127(4) 0.0649(18) Uani 1 1 d . . .
H26A H 0.5916 1.1329 0.7338 0.097 Uiso 1 1 calc R . .
H26B H 0.5013 1.0101 0.7399 0.097 Uiso 1 1 calc R . .
H26C H 0.4079 1.1664 0.7353 0.097 Uiso 1 1 calc R . .
C27 C 0.9991(9) 0.7731(8) 0.3795(5) 0.104(3) Uani 1 1 d . . .
H27A H 0.9208 0.7166 0.3816 0.124 Uiso 1 1 calc R . .
H27B H 1.1008 0.7206 0.3605 0.124 Uiso 1 1 calc R . .
C28 C 0.7479(6) 1.6552(7) -0.2237(4) 0.0599(17) Uani 1 1 d . . .
H28 H 0.7417 1.6782 -0.2910 0.072 Uiso 1 1 calc R . .
C29 C 0.8516(11) 1.7743(7) 0.0502(5) 0.128(4) Uani 1 1 d . . .
H29A H 0.9503 1.7904 0.0623 0.153 Uiso 1 1 calc R . .
H29B H 0.7689 1.8403 0.0757 0.153 Uiso 1 1 calc R . .
C30 C 0.8362(11) 1.6481(10) 0.1054(5) 0.117(3) Uani 1 1 d . . .
H30 H 0.9473 1.6080 0.0905 0.141 Uiso 1 1 calc R . .
C31 C 0.8429(6) 1.5908(6) 0.2121(4) 0.0643(18) Uani 1 1 d . . .
H31A H 0.9005 1.6465 0.2316 0.096 Uiso 1 1 calc R . .
H31B H 0.8948 1.4910 0.2289 0.096 Uiso 1 1 calc R . .
H31C H 0.7379 1.5971 0.2459 0.096 Uiso 1 1 calc R . .
C32 C 0.6848(8) 1.2773(7) -0.1262(5) 0.086(2) Uani 1 1 d . . .
H32A H 0.6280 1.2188 -0.1448 0.103 Uiso 1 1 calc R . .
H32B H 0.7950 1.2317 -0.1286 0.103 Uiso 1 1 calc R . .
H1 H 0.872(6) 0.876(6) 0.552(4) 0.043(19) Uiso 1 1 d . . .
H2 H 0.659(6) 1.389(6) 0.050(4) 0.07(2) Uiso 1 1 d . . .
H5 H 0.631(6) 0.974(6) 0.591(4) 0.08(2) Uiso 1 1 d . . .
H6 H 0.827(6) 1.466(6) 0.089(4) 0.07(2) Uiso 1 1 d . . .

loop_
_atom_site_aniso_label
_atom_site_aniso_U_11
_atom_site_aniso_U_22
_atom_site_aniso_U_33
_atom_site_aniso_U_23
_atom_site_aniso_U_13
_atom_site_aniso_U_12
N1 0.063(3) 0.048(4) 0.032(3) -0.010(3) -0.001(3) -0.008(3)
N2 0.061(3) 0.040(4) 0.033(3) -0.009(3) 0.003(2) -0.006(3)
C3 0.055(4) 0.039(4) 0.023(3) -0.007(3) 0.000(3) -0.012(3)
C4 0.054(3) 0.044(4) 0.031(3) -0.009(3) -0.001(3) -0.014(3)
C5 0.048(3) 0.037(4) 0.029(3) -0.005(3) -0.003(3) -0.009(3)
N6 0.070(3) 0.052(4) 0.039(3) -0.022(3) -0.003(3) -0.012(3)
C7 0.055(4) 0.050(4) 0.028(3) -0.006(3) -0.003(3) -0.007(3)
C8 0.051(4) 0.051(4) 0.033(4) -0.014(3) -0.002(3) -0.003(3)
N9 0.067(3) 0.048(4) 0.036(3) -0.016(3) -0.003(2) -0.010(3)
C10 0.048(3) 0.045(4) 0.032(3) -0.007(3) 0.000(3) -0.006(3)
C11 0.061(4) 0.049(4) 0.037(4) -0.010(3) 0.005(3) -0.014(3)
C12 0.051(3) 0.057(4) 0.032(3) -0.014(3) -0.004(3) -0.008(3)
C13 0.061(4) 0.054(4) 0.044(4) -0.012(3) -0.003(3) -0.008(3)
C14 0.063(4) 0.047(4) 0.042(4) -0.010(3) -0.002(3) -0.010(3)
C15 0.070(4) 0.042(4) 0.055(4) -0.009(3) -0.005(3) -0.003(3)
C16 0.067(4) 0.063(5) 0.035(4) -0.007(4) -0.005(3) -0.012(4)
C17 0.087(5) 0.066(5) 0.050(4) -0.007(4) 0.004(4) 0.021(4)
C18 0.114(6) 0.085(6) 0.037(4) -0.017(4) 0.010(4) 0.031(5)
C19 0.067(4) 0.064(5) 0.050(4) -0.016(4) 0.011(3) -0.024(3)
C20 0.062(4) 0.051(4) 0.044(4) 0.000(3) -0.013(3) -0.005(3)
C21 0.080(4) 0.049(4) 0.038(4) -0.007(3) 0.008(3) -0.013(4)
C22 0.064(4) 0.069(5) 0.035(3) -0.017(4) -0.002(3) -0.010(3)
C23 0.121(6) 0.067(5) 0.053(5) -0.011(4) 0.001(4) 0.031(5)
C24 0.106(5) 0.063(5) 0.045(4) -0.010(4) 0.002(4) -0.044(4)
C25 0.093(5) 0.051(4) 0.060(4) -0.016(4) -0.009(4) -0.021(4)
C26 0.080(4) 0.063(5) 0.044(4) -0.018(3) 0.008(3) -0.008(4)
C27 0.145(7) 0.090(6) 0.048(5) -0.029(5) -0.010(4) 0.047(5)
C28 0.073(4) 0.069(5) 0.032(4) -0.013(4) -0.001(3) -0.009(4)
C29 0.277(11) 0.040(5) 0.084(6) 0.015(4) -0.102(7) -0.050(6)
C30 0.218(9) 0.131(8) 0.038(4) -0.025(5) 0.002(5) -0.118(7)
C31 0.081(4) 0.059(4) 0.057(4) -0.022(4) -0.024(3) -0.002(3)
C32 0.132(6) 0.078(6) 0.058(5) -0.021(4) -0.029(4) -0.025(5)

loop_
_atom_type_symbol
_atom_type_description
_atom_type_scat_dispersion_real
_atom_type_scat_dispersion_imag
_atom_type_scat_source
C C 0.0033 0.0016 'International Tables Vol C Tables 4.2.6.8 and 6.1.1.4'
H H 0.0000 0.0000 'International Tables Vol C Tables 4.2.6.8 and 6.1.1.4'
N N 0.0061 0.0033 'International Tables Vol C Tables 4.2.6.8 and 6.1.1.4'

loop_
_geom_angle_atom_site_label_1
_geom_angle_atom_site_label_2
_geom_angle_atom_site_label_3
_geom_angle
_geom_angle_site_symmetry_1
_geom_angle_site_symmetry_3
_geom_angle_publ_flag
C5 N1 C17 117.8(5) . . ?
C5 N1 H1 115(4) . . ?
C17 N1 H1 113(4) . . ?
C3 N2 C18 118.0(5) . . ?
C3 N2 H5 106(4) . . ?
C18 N2 H5 111(4) . . ?
C7 C3 C5 121.2(5) . . ?
C7 C3 N2 121.6(5) . . ?
C5 C3 N2 117.1(5) . . ?
C5 C4 C16 117.5(5) . . ?
C5 C4 C14 121.1(5) . . ?
C16 C4 C14 121.4(5) . . ?
C4 C5 N1 121.5(6) . . ?
C4 C5 C3 121.0(5) . . ?
N1 C5 C3 117.4(5) . . ?
C10 N6 C24 117.4(5) . . ?
C10 N6 H2 101(4) . . ?
C24 N6 H2 121(4) . . ?
C3 C7 C20 117.1(5) . . ?
C3 C7 C13 121.3(5) . . ?
C20 C7 C13 121.6(5) . . ?
C11 C8 C10 120.6(5) . . ?
C11 C8 N9 121.7(5) . . ?
C10 C8 N9 117.6(5) . . ?
C8 N9 C30 117.4(5) . . ?
C8 N9 H6 108(4) . . ?
C30 N9 H6 116(4) . . ?
C12 C10 C8 121.7(5) . . ?
C12 C10 N6 120.8(6) . . ?
C8 C10 N6 117.4(5) . . ?
C8 C11 C21 117.0(5) . . ?
C8 C11 C19 120.5(5) . . ?
C21 C11 C19 122.5(6) . . ?
C28 C12 C10 116.7(5) . . ?
C28 C12 C22 122.1(5) . . ?
C10 C12 C22 121.2(5) . . ?
C23 C13 C7 112.2(5) . . ?
C23 C13 H13A 109.2 . . ?
C7 C13 H13A 109.2 . . ?
C23 C13 H13B 109.2 . . ?
C7 C13 H13B 109.2 . . ?
H13A C13 H13B 107.9 . . ?
C27 C14 C4 111.1(5) . . ?
C27 C14 H14A 109.4 . . ?
C4 C14 H14A 109.4 . . ?
C27 C14 H14B 109.4 . . ?
C4 C14 H14B 109.4 . . ?
H14A C14 H14B 108.0 . . ?
C17 C15 H15A 109.5 . . ?
C17 C15 H15B 109.5 . . ?
H15A C15 H15B 109.5 . . ?
C17 C15 H15C 109.5 . . ?
H15A C15 H15C 109.5 . . ?
H15B C15 H15C 109.5 . . ?
C20 C16 C4 121.3(5) . . ?
C20 C16 H16 119.4 . . ?
C4 C16 H16 119.4 . . ?
C27 C17 N1 113.5(6) . . ?
C27 C17 C15 122.3(6) . . ?
N1 C17 C15 110.4(5) . . ?
C27 C17 H17 102.5 . . ?
N1 C17 H17 102.5 . . ?
C15 C17 H17 102.5 . . ?
C23 C18 N2 116.7(6) . . ?
C23 C18 C26 124.7(6) . . ?
N2 C18 C26 111.4(5) . . ?
C23 C18 H18 99.0 . . ?
N2 C18 H18 99.0 . . ?
C26 C18 H18 99.0 . . ?
C29 C19 C11 112.5(5) . . ?
C29 C19 H19A 109.1 . . ?
C11 C19 H19A 109.1 . . ?
C29 C19 H19B 109.1 . . ?
C11 C19 H19B 109.1 . . ?
H19A C19 H19B 107.8 . . ?
C16 C20 C7 121.8(5) . . ?
C16 C20 H20 119.1 . . ?
C7 C20 H20 119.1 . . ?
C28 C21 C11 121.9(6) . . ?
C28 C21 H21 119.1 . . ?
C11 C21 H21 119.1 . . ?
C32 C22 C12 111.4(5) . . ?
C32 C22 H22A 109.4 . . ?
C12 C22 H22A 109.4 . . ?
C32 C22 H22B 109.4 . . ?
C12 C22 H22B 109.4 . . ?
H22A C22 H22B 108.0 . . ?
C18 C23 C13 122.5(6) . . ?
C18 C23 H23A 106.7 . . ?
C13 C23 H23A 106.7 . . ?
C18 C23 H23B 106.7 . . ?
C13 C23 H23B 106.7 . . ?
H23A C23 H23B 106.6 . . ?
C32 C24 N6 112.8(5) . . ?
C32 C24 C25 120.9(6) . . ?
N6 C24 C25 109.5(5) . . ?
C32 C24 H24 103.9 . . ?
N6 C24 H24 103.9 . . ?
C25 C24 H24 103.9 . . ?
C24 C25 H25A 109.5 . . ?
C24 C25 H25B 109.5 . . ?
H25A C25 H25B 109.5 . . ?
C24 C25 H25C 109.5 . . ?
H25A C25 H25C 109.5 . . ?
H25B C25 H25C 109.5 . . ?
C18 C26 H26A 109.5 . . ?
C18 C26 H26B 109.5 . . ?
H26A C26 H26B 109.5 . . ?
C18 C26 H26C 109.5 . . ?
H26A C26 H26C 109.5 . . ?
H26B C26 H26C 109.5 . . ?
C17 C27 C14 119.2(6) . . ?
C17 C27 H27A 107.5 . . ?
C14 C27 H27A 107.5 . . ?
C17 C27 H27B 107.5 . . ?
C14 C27 H27B 107.5 . . ?
H27A C27 H27B 107.0 . . ?
C21 C28 C12 122.0(5) . . ?
C21 C28 H28 119.0 . . ?
C12 C28 H28 119.0 . . ?
C30 C29 C19 125.6(6) . . ?
C30 C29 H29A 105.9 . . ?
C19 C29 H29A 105.9 . . ?
C30 C29 H29B 105.9 . . ?
C19 C29 H29B 105.9 . . ?
H29A C29 H29B 106.2 . . ?
C29 C30 N9 121.2(6) . . ?
C29 C30 C31 127.0(6) . . ?
N9 C30 C31 111.0(6) . . ?
C29 C30 H30 92.9 . . ?
N9 C30 H30 92.9 . . ?
C31 C30 H30 92.9 . . ?
C30 C31 H31A 109.5 . . ?
C30 C31 H31B 109.5 . . ?
H31A C31 H31B 109.5 . . ?
C30 C31 H31C 109.5 . . ?
H31A C31 H31C 109.5 . . ?
H31B C31 H31C 109.5 . . ?
C24 C32 C22 116.0(6) . . ?
C24 C32 H32A 108.3 . . ?
C22 C32 H32A 108.3 . . ?
C24 C32 H32B 108.3 . . ?
C22 C32 H32B 108.3 . . ?
H32A C32 H32B 107.4 . . ?

loop_
_geom_bond_atom_site_label_1
_geom_bond_atom_site_label_2
_geom_bond_distance
_geom_bond_site_symmetry_2
_geom_bond_publ_flag
N1 C5 1.407(7) . ?
N1 C17 1.455(7) . ?
N1 H1 0.74(4) . ?
N2 C3 1.415(6) . ?
N2 C18 1.450(7) . ?
N2 H5 0.84(6) . ?
C3 C7 1.385(7) . ?
C3 C5 1.408(7) . ?
C4 C5 1.392(7) . ?
C4 C16 1.400(7) . ?
C4 C14 1.492(7) . ?
N6 C10 1.417(7) . ?
N6 C24 1.446(7) . ?
N6 H2 0.79(5) . ?
C7 C20 1.410(7) . ?
C7 C13 1.493(7) . ?
C8 C11 1.392(7) . ?
C8 C10 1.399(7) . ?
C8 N9 1.417(6) . ?
N9 C30 1.435(7) . ?
N9 H6 0.84(5) . ?
C10 C12 1.396(6) . ?
C11 C21 1.406(7) . ?
C11 C19 1.497(7) . ?
C12 C28 1.394(7) . ?
C12 C22 1.499(7) . ?
C13 C23 1.454(7) . ?
C13 H13A 0.9900 . ?
C13 H13B 0.9900 . ?
C14 C27 1.486(7) . ?
C14 H14A 0.9900 . ?
C14 H14B 0.9900 . ?
C15 C17 1.493(7) . ?
C15 H15A 0.9800 . ?
C15 H15B 0.9800 . ?
C15 H15C 0.9800 . ?
C16 C20 1.373(7) . ?
C16 H16 0.9500 . ?
C17 C27 1.386(8) . ?
C17 H17 1.0000 . ?
C18 C23 1.372(8) . ?
C18 C26 1.473(7) . ?
C18 H18 1.0000 . ?
C19 C29 1.464(8) . ?
C19 H19A 0.9900 . ?
C19 H19B 0.9900 . ?
C20 H20 0.9500 . ?
C21 C28 1.361(7) . ?
C21 H21 0.9500 . ?
C22 C32 1.465(7) . ?
C22 H22A 0.9900 . ?
C22 H22B 0.9900 . ?
C23 H23A 0.9900 . ?
C23 H23B 0.9900 . ?
C24 C32 1.434(8) . ?
C24 C25 1.492(7) . ?
C24 H24 1.0000 . ?
C25 H25A 0.9800 . ?
C25 H25B 0.9800 . ?
C25 H25C 0.9800 . ?
C26 H26A 0.9800 . ?
C26 H26B 0.9800 . ?
C26 H26C 0.9800 . ?
C27 H27A 0.9900 . ?
C27 H27B 0.9900 . ?
C28 H28 0.9500 . ?
C29 C30 1.288(8) . ?
C29 H29A 0.9900 . ?
C29 H29B 0.9900 . ?
C30 C31 1.493(8) . ?
C30 H30 1.0000 . ?
C31 H31A 0.9800 . ?
C31 H31B 0.9800 . ?
C31 H31C 0.9800 . ?
C32 H32A 0.9900 . ?
C32 H32B 0.9900 . ?
